data_7031793
loop_
_publ_author_name
'Williams, Ursula J.'
'Schneider, David'
'Dorfner, Walter L.'
'Maichle-M\"ossmer, C\"acilia'
'Carroll, Patrick J.'
'Anwander, Reiner'
'Schelter, Eric J.'

_publ_section_title
;
 Variation of electronic transitions and reduction potentials of
 cerium(iv) complexes.
;
_journal_issue 43
_journal_name_full 'Dalton transactions (Cambridge, England : 2003)'
_journal_page_first 16197
_journal_page_last 16206
_journal_paper_doi 10.1039/c4dt01386g
_journal_volume 43
_journal_year 2014
_chemical_formula_sum 'C64 H32 Ce2 F40 O10'
_chemical_formula_weight 2001.13
_chemical_name_systematic
;
 ?
;
_space_group_crystal_system triclinic
_space_group_IT_number 2
_space_group_name_Hall '-P 1'
_space_group_name_H-M_alt 'P -1'
_symmetry_space_group_name_Hall '-P 1'
_symmetry_space_group_name_H-M 'P -1'
_atom_sites_solution_hydrogens geom
_audit_creation_method SHELXL-2013
_cell_angle_alpha 82.987(2)
_cell_angle_beta 81.252(2)
_cell_angle_gamma 66.025(2)
_cell_formula_units_Z 1
_cell_length_a 10.7924(6)
_cell_length_b 12.1912(7)
_cell_length_c 14.0728(7)
_cell_measurement_reflns_used 3.7828
_cell_measurement_temperature 293(2)
_cell_measurement_theta_max 100.(2)
_cell_measurement_theta_min 23.5775
_cell_volume 1668.43(16)
_computing_cell_refinement 'APEX2 v2013.4-0 (Bruker AXS)'
_computing_data_reduction 'SAINT V8.30C (Bruker AXS Inc., 2013)'
_computing_structure_refinement 'SHELXL-2013 (Sheldrick, 2013)'
_diffrn_ambient_temperature 293(2)
_diffrn_measured_fraction_theta_full 1.000
_diffrn_measured_fraction_theta_max 0.986
_diffrn_radiation_type MoK\a
_diffrn_radiation_wavelength 0.71073
_diffrn_reflns_av_R_equivalents 0.0946
_diffrn_reflns_av_unetI/netI 0.1255
_diffrn_reflns_Laue_measured_fraction_full 1.000
_diffrn_reflns_Laue_measured_fraction_max 0.986
_diffrn_reflns_limit_h_max 14
_diffrn_reflns_limit_h_min -12
_diffrn_reflns_limit_k_max 16
_diffrn_reflns_limit_k_min -16
_diffrn_reflns_limit_l_max 18
_diffrn_reflns_limit_l_min -18
_diffrn_reflns_number 30711
_diffrn_reflns_point_group_measured_fraction_full 1.000
_diffrn_reflns_point_group_measured_fraction_max 0.986
_diffrn_reflns_theta_full 25.242
_diffrn_reflns_theta_max 28.340
_diffrn_reflns_theta_min 1.467
_exptl_absorpt_coefficient_mu 1.519
_exptl_absorpt_correction_type multi-scan
_exptl_absorpt_process_details 'SADABS V2012/1 (Bruker AXS Inc.)'
_exptl_crystal_colour yellow
_exptl_crystal_density_diffrn 1.992
_exptl_crystal_density_method 'not measured'
_exptl_crystal_description plate
_exptl_crystal_F_000 972
_exptl_crystal_size_max 0.089
_exptl_crystal_size_mid 0.081
_exptl_crystal_size_min 0.039
_exptl_transmission_factor_max 0.9491
_exptl_transmission_factor_min 0.8016
_refine_diff_density_max 1.464
_refine_diff_density_min -1.164
_refine_diff_density_rms 0.127
_refine_ls_extinction_method none
_refine_ls_goodness_of_fit_ref 0.810
_refine_ls_hydrogen_treatment constr
_refine_ls_matrix_type full
_refine_ls_number_parameters 524
_refine_ls_number_reflns 8223
_refine_ls_number_restraints 0
_refine_ls_restrained_S_all 0.810
_refine_ls_R_factor_all 0.0743
_refine_ls_R_factor_gt 0.0422
_refine_ls_shift/su_max 0.001
_refine_ls_shift/su_mean 0.000
_refine_ls_structure_factor_coef Fsqd
_refine_ls_weighting_details 'w=1/[\s^2^(Fo^2^)+(0.0090P)^2^] where P=(Fo^2^+2Fc^2^)/3'
_refine_ls_weighting_scheme calc
_refine_ls_wR_factor_gt 0.0594
_refine_ls_wR_factor_ref 0.0657
_reflns_Friedel_coverage 0.000
_reflns_number_gt 5654
_reflns_number_total 8223
_reflns_threshold_expression 'I > 2\s(I)'
_cod_data_source_file c4dt01386g2.cif
_cod_data_source_block compound_7
_cod_depositor_comments 'Adding full bibliography for 7031790--7031794.cif.'
_cod_database_code 7031793
_shelx_space_group_comment
;
The symmetry employed for this shelxl refinement is uniquely defined
by the following loop, which should always be used as a source of
symmetry information in preference to the above space-group names.
They are only intended as comments.
;
_shelxl_version_number 2013-3

loop_
_space_group_symop_operation_xyz
'x, y, z'
'-x, -y, -z'

loop_
_atom_site_label
_atom_site_type_symbol
_atom_site_fract_x
_atom_site_fract_y
_atom_site_fract_z
_atom_site_U_iso_or_equiv
_atom_site_adp_type
_atom_site_occupancy
_atom_site_site_symmetry_order
_atom_site_calc_flag
_atom_site_refinement_flags_posn
_atom_site_refinement_flags_adp
Ce1 Ce 0.07152(2) 0.92658(2) 0.37693(2) 0.01638(6) Uani 1 1 d . .
F10 F 0.3227(2) 0.57794(19) 0.22766(16) 0.0353(6) Uani 1 1 d . .
F11 F 0.5435(2) 0.57158(19) 0.10700(16) 0.0344(6) Uani 1 1 d . .
F12 F 0.7366(2) 0.62682(19) 0.16854(15) 0.0307(6) Uani 1 1 d . .
F13 F 0.7146(2) 0.67583(18) 0.35473(16) 0.0298(6) Uani 1 1 d . .
F14 F 0.4987(2) 0.67312(18) 0.47865(15) 0.0290(5) Uani 1 1 d . .
F20 F 0.0087(2) 0.62619(18) 0.32027(14) 0.0260(5) Uani 1 1 d . .
F21 F 0.1464(2) 0.43075(18) 0.21951(16) 0.0303(6) Uani 1 1 d . .
F22 F 0.1641(2) 0.4522(2) 0.02413(17) 0.0449(7) Uani 1 1 d . .
F23 F 0.0450(3) 0.6700(2) -0.06905(16) 0.0533(8) Uani 1 1 d . .
F24 F -0.0896(2) 0.8664(2) 0.03059(17) 0.0412(6) Uani 1 1 d . .
F30 F 0.1480(2) 0.9079(2) 0.08629(17) 0.0383(6) Uani 1 1 d . .
F31 F 0.2858(3) 0.7668(2) -0.05975(18) 0.0523(7) Uani 1 1 d . .
F32 F 0.5559(2) 0.7167(2) -0.10936(17) 0.0513(7) Uani 1 1 d . .
F33 F 0.6874(2) 0.8056(2) -0.00911(16) 0.0387(6) Uani 1 1 d . .
F34 F 0.5522(2) 0.94014(19) 0.13957(15) 0.0307(6) Uani 1 1 d . .
F40 F 0.49472(19) 0.92328(17) 0.37380(15) 0.0249(5) Uani 1 1 d . .
F41 F 0.57935(19) 1.08812(19) 0.27485(15) 0.0283(5) Uani 1 1 d . .
F42 F 0.4435(2) 1.32448(18) 0.30761(15) 0.0291(6) Uani 1 1 d . .
F43 F 0.2159(2) 1.39577(18) 0.43716(15) 0.0292(5) Uani 1 1 d . .
F44 F 0.13041(19) 1.23327(17) 0.53615(14) 0.0235(5) Uani 1 1 d . .
O01 O -0.0488(2) 1.1413(2) 0.31652(18) 0.0238(6) Uani 1 1 d . .
O40 O 0.1176(2) 1.0111(2) 0.50089(17) 0.0179(6) Uani 1 1 d . .
O10 O 0.1860(2) 0.7533(2) 0.43082(18) 0.0229(6) Uani 1 1 d . .
O20 O -0.0421(2) 0.8936(2) 0.28626(17) 0.0222(6) Uani 1 1 d . .
O30 O 0.2285(2) 0.9520(2) 0.27966(17) 0.0227(6) Uani 1 1 d . .
C10 C 0.2786(3) 0.6331(3) 0.4252(3) 0.0255(10) Uani 1 1 d . .
H10A H 0.2354 0.5866 0.4029 0.031 Uiso 1 1 calc R U
H10B H 0.3053 0.5995 0.4886 0.031 Uiso 1 1 calc R U
C11 C 0.4033(3) 0.6254(3) 0.3568(3) 0.0205(9) Uani 1 1 d . .
C12 C 0.4191(4) 0.6010(3) 0.2623(3) 0.0240(9) Uani 1 1 d . .
C13 C 0.5294(4) 0.6001(3) 0.1985(3) 0.0236(9) Uani 1 1 d . .
C14 C 0.6285(4) 0.6267(3) 0.2298(3) 0.0222(9) Uani 1 1 d . .
C15 C 0.6168(4) 0.6513(3) 0.3237(3) 0.0205(9) Uani 1 1 d . .
C16 C 0.5063(4) 0.6495(3) 0.3859(3) 0.0207(9) Uani 1 1 d . .
C01 C -0.1587(4) 1.1872(3) 0.2581(3) 0.0338(11) Uani 1 1 d . .
H01A H -0.2146 1.1405 0.2714 0.041 Uiso 1 1 calc R U
H01B H -0.1245 1.1854 0.1902 0.041 Uiso 1 1 calc R U
C02 C -0.2377(4) 1.3123(4) 0.2853(4) 0.0495(14) Uani 1 1 d . .
H02A H -0.2989 1.3150 0.3439 0.059 Uiso 1 1 calc R U
H02B H -0.2904 1.3613 0.2342 0.059 Uiso 1 1 calc R U
C03 C -0.1270(4) 1.3539(3) 0.3005(3) 0.0279(10) Uani 1 1 d . .
H03A H -0.0939 1.3868 0.2406 0.033 Uiso 1 1 calc R U
H03B H -0.1605 1.4141 0.3477 0.033 Uiso 1 1 calc R U
C20 C -0.1259(4) 0.8622(3) 0.2361(3) 0.0247(10) Uani 1 1 d . .
H20A H -0.1728 0.9296 0.1925 0.030 Uiso 1 1 calc R U
H20B H -0.1945 0.8465 0.2820 0.030 Uiso 1 1 calc R U
C21 C -0.0461(3) 0.7536(3) 0.1798(3) 0.0176(8) Uani 1 1 d . .
C22 C 0.0174(3) 0.6402(3) 0.2233(3) 0.0175(8) Uani 1 1 d . .
C23 C 0.0877(4) 0.5389(3) 0.1737(3) 0.0208(9) Uani 1 1 d . .
C24 C 0.0972(4) 0.5492(4) 0.0741(3) 0.0298(10) Uani 1 1 d . .
C25 C 0.0367(4) 0.6596(4) 0.0280(3) 0.0301(10) Uani 1 1 d . .
C26 C -0.0322(4) 0.7595(4) 0.0801(3) 0.0273(10) Uani 1 1 d . .
C30 C 0.2634(4) 1.0128(3) 0.1962(3) 0.0242(9) Uani 1 1 d . .
H30A H 0.3170 1.0542 0.2119 0.029 Uiso 1 1 calc R U
H30B H 0.1808 1.0730 0.1729 0.029 Uiso 1 1 calc R U
C31 C 0.3437(4) 0.9298(3) 0.1175(3) 0.0189(8) Uani 1 1 d . .
C32 C 0.2824(4) 0.8822(3) 0.0643(3) 0.0232(9) Uani 1 1 d . .
C33 C 0.3514(4) 0.8113(4) -0.0110(3) 0.0298(10) Uani 1 1 d . .
C34 C 0.4876(4) 0.7858(4) -0.0365(3) 0.0303(10) Uani 1 1 d . .
C35 C 0.5535(4) 0.8302(3) 0.0156(3) 0.0257(9) Uani 1 1 d . .
C36 C 0.4824(4) 0.8989(3) 0.0911(3) 0.0194(9) Uani 1 1 d . .
C40 C 0.2541(3) 0.9848(3) 0.5151(3) 0.0192(9) Uani 1 1 d . .
H40A H 0.3115 0.9041 0.4961 0.023 Uiso 1 1 calc R U
H40B H 0.2592 0.9867 0.5831 0.023 Uiso 1 1 calc R U
C41 C 0.3080(3) 1.0730(3) 0.4579(2) 0.0155(8) Uani 1 1 d . .
C42 C 0.4222(3) 1.0400(3) 0.3911(3) 0.0161(8) Uani 1 1 d . .
C43 C 0.4667(3) 1.1233(3) 0.3401(3) 0.0180(8) Uani 1 1 d . .
C44 C 0.3987(4) 1.2435(3) 0.3553(3) 0.0199(9) Uani 1 1 d . .
C45 C 0.2842(4) 1.2788(3) 0.4211(3) 0.0181(8) Uani 1 1 d . .
C46 C 0.2416(3) 1.1944(3) 0.4708(2) 0.0154(8) Uani 1 1 d . .
C04 C -0.0178(4) 1.2410(3) 0.3364(3) 0.0267(10) Uani 1 1 d . .
H04A H 0.0708 1.2336 0.3037 0.032 Uiso 1 1 calc R U
H04B H -0.0163 1.2417 0.4051 0.032 Uiso 1 1 calc R U

loop_
_atom_site_aniso_label
_atom_site_aniso_U_11
_atom_site_aniso_U_22
_atom_site_aniso_U_33
_atom_site_aniso_U_23
_atom_site_aniso_U_13
_atom_site_aniso_U_12
Ce1 0.01791(11) 0.01488(11) 0.01750(12) -0.00126(9) -0.00162(8) -0.00773(9)
F10 0.0319(13) 0.0357(14) 0.0473(17) -0.0033(12) -0.0176(12) -0.0177(12)
F11 0.0419(14) 0.0378(15) 0.0250(14) -0.0018(12) -0.0127(11) -0.0143(12)
F12 0.0255(13) 0.0373(14) 0.0280(14) -0.0028(12) 0.0031(11) -0.0131(11)
F13 0.0239(12) 0.0344(14) 0.0374(15) -0.0082(12) -0.0065(11) -0.0152(11)
F14 0.0323(13) 0.0321(14) 0.0246(13) -0.0083(11) -0.0017(10) -0.0136(11)
F20 0.0319(13) 0.0282(13) 0.0160(12) -0.0045(10) -0.0033(10) -0.0089(11)
F21 0.0317(13) 0.0212(13) 0.0372(15) -0.0049(11) -0.0041(11) -0.0089(11)
F22 0.0550(16) 0.0494(17) 0.0349(16) -0.0290(14) 0.0114(13) -0.0237(14)
F23 0.091(2) 0.071(2) 0.0139(14) -0.0036(14) -0.0007(14) -0.0498(17)
F24 0.0599(17) 0.0407(16) 0.0351(15) 0.0157(13) -0.0228(13) -0.0314(14)
F30 0.0293(14) 0.0483(16) 0.0436(16) 0.0050(13) -0.0128(12) -0.0209(12)
F31 0.0717(19) 0.0592(18) 0.0423(17) -0.0109(14) -0.0278(14) -0.0329(16)
F32 0.0670(18) 0.0475(17) 0.0293(16) -0.0189(14) -0.0019(13) -0.0092(14)
F33 0.0279(13) 0.0419(15) 0.0385(15) -0.0001(13) 0.0053(11) -0.0096(12)
F34 0.0334(13) 0.0370(14) 0.0298(14) -0.0054(12) -0.0060(11) -0.0204(11)
F40 0.0209(11) 0.0179(12) 0.0327(14) -0.0051(11) -0.0005(10) -0.0044(10)
F41 0.0214(12) 0.0393(14) 0.0256(13) -0.0040(11) 0.0038(10) -0.0151(11)
F42 0.0396(14) 0.0308(14) 0.0279(14) 0.0054(11) -0.0048(11) -0.0269(11)
F43 0.0399(14) 0.0184(12) 0.0314(14) -0.0038(11) -0.0035(11) -0.0132(11)
F44 0.0252(12) 0.0235(13) 0.0235(13) -0.0086(11) 0.0045(10) -0.0121(10)
O01 0.0278(15) 0.0163(14) 0.0318(17) 0.0024(13) -0.0170(13) -0.0097(12)
O40 0.0157(13) 0.0221(14) 0.0193(14) -0.0013(12) -0.0001(11) -0.0115(11)
O10 0.0210(14) 0.0163(14) 0.0317(17) -0.0032(13) -0.0002(12) -0.0083(12)
O20 0.0281(15) 0.0235(15) 0.0226(15) -0.0055(12) -0.0020(12) -0.0170(12)
O30 0.0250(14) 0.0253(15) 0.0195(15) 0.0002(13) 0.0038(12) -0.0142(12)
C10 0.023(2) 0.020(2) 0.035(3) 0.002(2) -0.0022(19) -0.0118(18)
C11 0.018(2) 0.0086(19) 0.035(3) 0.0012(18) -0.0061(18) -0.0050(16)
C12 0.021(2) 0.015(2) 0.039(3) 0.003(2) -0.0136(19) -0.0078(17)
C13 0.029(2) 0.021(2) 0.019(2) -0.0018(18) -0.0112(18) -0.0052(18)
C14 0.017(2) 0.018(2) 0.028(2) 0.0011(19) -0.0008(18) -0.0044(17)
C15 0.020(2) 0.018(2) 0.026(2) -0.0017(18) -0.0064(18) -0.0086(17)
C16 0.025(2) 0.012(2) 0.023(2) -0.0045(18) -0.0034(18) -0.0039(17)
C01 0.037(3) 0.025(2) 0.048(3) 0.009(2) -0.025(2) -0.017(2)
C02 0.029(3) 0.026(3) 0.094(4) 0.003(3) -0.023(3) -0.008(2)
C03 0.030(2) 0.018(2) 0.035(3) 0.003(2) -0.010(2) -0.0069(18)
C20 0.022(2) 0.020(2) 0.035(3) -0.005(2) -0.0081(19) -0.0090(18)
C21 0.0175(19) 0.022(2) 0.019(2) -0.0015(18) -0.0067(16) -0.0122(17)
C22 0.017(2) 0.028(2) 0.011(2) -0.0054(18) 0.0000(16) -0.0118(17)
C23 0.022(2) 0.019(2) 0.025(2) -0.0070(19) -0.0006(17) -0.0102(17)
C24 0.032(2) 0.035(3) 0.031(3) -0.022(2) 0.009(2) -0.020(2)
C25 0.044(3) 0.050(3) 0.010(2) -0.009(2) 0.0016(19) -0.032(2)
C26 0.041(3) 0.030(3) 0.023(2) 0.005(2) -0.012(2) -0.025(2)
C30 0.024(2) 0.023(2) 0.024(2) -0.0024(19) 0.0011(18) -0.0086(18)
C31 0.025(2) 0.017(2) 0.015(2) 0.0043(17) -0.0056(17) -0.0091(17)
C32 0.020(2) 0.030(2) 0.024(2) 0.003(2) -0.0079(18) -0.0135(19)
C33 0.047(3) 0.035(3) 0.018(2) 0.000(2) -0.017(2) -0.023(2)
C34 0.048(3) 0.023(2) 0.016(2) -0.0066(19) -0.003(2) -0.009(2)
C35 0.026(2) 0.028(2) 0.021(2) 0.0062(19) -0.0050(18) -0.0096(19)
C36 0.029(2) 0.017(2) 0.015(2) 0.0014(17) -0.0058(17) -0.0118(18)
C40 0.019(2) 0.020(2) 0.018(2) 0.0012(18) -0.0024(17) -0.0090(17)
C41 0.0152(19) 0.018(2) 0.017(2) -0.0014(17) -0.0077(16) -0.0085(16)
C42 0.0173(19) 0.014(2) 0.017(2) -0.0008(17) -0.0052(16) -0.0045(16)
C43 0.0134(19) 0.030(2) 0.013(2) -0.0008(18) -0.0004(15) -0.0112(17)
C44 0.028(2) 0.020(2) 0.020(2) 0.0055(18) -0.0094(18) -0.0182(18)
C45 0.027(2) 0.014(2) 0.017(2) 0.0002(17) -0.0062(17) -0.0112(17)
C46 0.0140(19) 0.024(2) 0.0102(19) -0.0033(17) -0.0009(15) -0.0089(16)
C04 0.030(2) 0.018(2) 0.035(3) -0.003(2) -0.008(2) -0.0119(19)

loop_
_atom_type_symbol
_atom_type_description
_atom_type_scat_dispersion_real
_atom_type_scat_dispersion_imag
_atom_type_scat_source
C C 0.0033 0.0016 'International Tables Vol C Tables 4.2.6.8 and 6.1.1.4'
Ce Ce -0.2486 2.6331 'International Tables Vol C Tables 4.2.6.8 and 6.1.1.4'
F F 0.0171 0.0103 'International Tables Vol C Tables 4.2.6.8 and 6.1.1.4'
O O 0.0106 0.0060 'International Tables Vol C Tables 4.2.6.8 and 6.1.1.4'
H H 0.0000 0.0000 'International Tables Vol C Tables 4.2.6.8 and 6.1.1.4'

loop_
_geom_angle_atom_site_label_1
_geom_angle_atom_site_label_2
_geom_angle_atom_site_label_3
_geom_angle
_geom_angle_site_symmetry_1
_geom_angle_site_symmetry_3
O20 Ce1 O10 101.67(9) . .
O20 Ce1 O30 102.42(9) . .
O10 Ce1 O30 97.56(9) . .
O20 Ce1 O40 158.55(8) . .
O10 Ce1 O40 91.40(9) . .
O30 Ce1 O40 92.50(8) . .
O20 Ce1 O40 91.96(8) . 2_576
O10 Ce1 O40 101.31(9) . 2_576
O30 Ce1 O40 153.42(8) . 2_576
O40 Ce1 O40 68.62(8) . 2_576
O20 Ce1 O01 83.62(8) . .
O10 Ce1 O01 174.34(8) . .
O30 Ce1 O01 79.17(9) . .
O40 Ce1 O01 84.17(8) . .
O40 Ce1 O01 80.38(8) 2_576 .
O20 Ce1 Ce1 125.36(7) . 2_576
O10 Ce1 Ce1 97.73(7) . 2_576
O30 Ce1 Ce1 124.95(7) . 2_576
O40 Ce1 Ce1 34.69(5) . 2_576
O40 Ce1 Ce1 33.93(5) 2_576 2_576
O01 Ce1 Ce1 80.62(6) . 2_576
C01 O01 C04 108.3(3) . .
C01 O01 Ce1 126.7(2) . .
C04 O01 Ce1 125.0(2) . .
C40 O40 Ce1 120.2(2) . .
C40 O40 Ce1 124.5(2) . 2_576
Ce1 O40 Ce1 111.38(8) . 2_576
C10 O10 Ce1 155.7(2) . .
C20 O20 Ce1 171.7(2) . .
C30 O30 Ce1 147.4(2) . .
O10 C10 C11 110.2(3) . .
O10 C10 H10A 109.6 . .
C11 C10 H10A 109.6 . .
O10 C10 H10B 109.6 . .
C11 C10 H10B 109.6 . .
H10A C10 H10B 108.1 . .
C12 C11 C16 116.0(4) . .
C12 C11 C10 123.0(3) . .
C16 C11 C10 120.9(4) . .
F10 C12 C11 119.9(3) . .
F10 C12 C13 117.1(4) . .
C11 C12 C13 123.1(4) . .
F11 C13 C12 121.2(3) . .
F11 C13 C14 119.6(4) . .
C12 C13 C14 119.1(4) . .
F12 C14 C15 120.2(3) . .
F12 C14 C13 120.1(4) . .
C15 C14 C13 119.7(4) . .
F13 C15 C14 119.8(3) . .
F13 C15 C16 120.7(3) . .
C14 C15 C16 119.5(3) . .
F14 C16 C15 118.0(3) . .
F14 C16 C11 119.5(3) . .
C15 C16 C11 122.5(4) . .
O01 C01 C02 104.6(3) . .
O01 C01 H01A 110.8 . .
C02 C01 H01A 110.8 . .
O01 C01 H01B 110.8 . .
C02 C01 H01B 110.8 . .
H01A C01 H01B 108.9 . .
C01 C02 C03 103.0(3) . .
C01 C02 H02A 111.2 . .
C03 C02 H02A 111.2 . .
C01 C02 H02B 111.2 . .
C03 C02 H02B 111.2 . .
H02A C02 H02B 109.1 . .
C04 C03 C02 103.1(3) . .
C04 C03 H03A 111.1 . .
C02 C03 H03A 111.1 . .
C04 C03 H03B 111.1 . .
C02 C03 H03B 111.1 . .
H03A C03 H03B 109.1 . .
O20 C20 C21 112.4(3) . .
O20 C20 H20A 109.1 . .
C21 C20 H20A 109.1 . .
O20 C20 H20B 109.1 . .
C21 C20 H20B 109.1 . .
H20A C20 H20B 107.9 . .
C22 C21 C26 115.1(4) . .
C22 C21 C20 122.6(3) . .
C26 C21 C20 122.3(4) . .
F20 C22 C23 117.2(3) . .
F20 C22 C21 119.0(3) . .
C23 C22 C21 123.8(4) . .
F21 C23 C22 121.4(3) . .
F21 C23 C24 119.7(3) . .
C22 C23 C24 118.9(4) . .
F22 C24 C25 120.5(4) . .
F22 C24 C23 120.2(4) . .
C25 C24 C23 119.3(4) . .
F23 C25 C24 119.5(4) . .
F23 C25 C26 120.3(4) . .
C24 C25 C26 120.2(4) . .
F24 C26 C25 117.6(4) . .
F24 C26 C21 119.8(4) . .
C25 C26 C21 122.6(4) . .
O30 C30 C31 112.6(3) . .
O30 C30 H30A 109.1 . .
C31 C30 H30A 109.1 . .
O30 C30 H30B 109.1 . .
C31 C30 H30B 109.1 . .
H30A C30 H30B 107.8 . .
C32 C31 C36 115.3(3) . .
C32 C31 C30 121.8(3) . .
C36 C31 C30 122.9(3) . .
F30 C32 C33 118.4(3) . .
F30 C32 C31 118.5(3) . .
C33 C32 C31 123.1(4) . .
F31 C33 C34 120.0(4) . .
F31 C33 C32 120.2(4) . .
C34 C33 C32 119.8(3) . .
F32 C34 C33 120.3(4) . .
F32 C34 C35 120.6(4) . .
C33 C34 C35 119.1(4) . .
F33 C35 C36 120.8(3) . .
F33 C35 C34 119.5(4) . .
C36 C35 C34 119.7(4) . .
F34 C36 C35 117.2(3) . .
F34 C36 C31 119.8(3) . .
C35 C36 C31 123.0(3) . .
O40 C40 C41 112.3(3) . .
O40 C40 H40A 109.2 . .
C41 C40 H40A 109.2 . .
O40 C40 H40B 109.2 . .
C41 C40 H40B 109.2 . .
H40A C40 H40B 107.9 . .
C42 C41 C46 116.0(3) . .
C42 C41 C40 123.9(3) . .
C46 C41 C40 120.1(3) . .
F40 C42 C43 117.6(3) . .
F40 C42 C41 120.5(3) . .
C43 C42 C41 121.9(3) . .
F41 C43 C44 118.9(3) . .
F41 C43 C42 120.6(3) . .
C44 C43 C42 120.5(3) . .
F42 C44 C45 120.6(3) . .
F42 C44 C43 120.7(3) . .
C45 C44 C43 118.6(3) . .
F43 C45 C46 120.4(3) . .
F43 C45 C44 119.7(3) . .
C46 C45 C44 119.9(3) . .
F44 C46 C45 117.6(3) . .
F44 C46 C41 119.4(3) . .
C45 C46 C41 123.0(3) . .
O01 C04 C03 107.1(3) . .
O01 C04 H04A 110.3 . .
C03 C04 H04A 110.3 . .
O01 C04 H04B 110.3 . .
C03 C04 H04B 110.3 . .
H04A C04 H04B 108.5 . .

loop_
_geom_bond_atom_site_label_1
_geom_bond_atom_site_label_2
_geom_bond_distance
_geom_bond_site_symmetry_2
Ce1 O20 2.073(2) .
Ce1 O10 2.082(2) .
Ce1 O30 2.111(2) .
Ce1 O40 2.339(2) .
Ce1 O40 2.385(2) 2_576
Ce1 O01 2.508(2) .
Ce1 Ce1 3.9023(5) 2_576
F10 C12 1.351(4) .
F11 C13 1.345(4) .
F12 C14 1.342(4) .
F13 C15 1.349(4) .
F14 C16 1.354(4) .
F20 C22 1.347(4) .
F21 C23 1.339(4) .
F22 C24 1.330(4) .
F23 C25 1.349(4) .
F24 C26 1.350(4) .
F30 C32 1.347(4) .
F31 C33 1.348(4) .
F32 C34 1.335(4) .
F33 C35 1.350(4) .
F34 C36 1.354(4) .
F40 C42 1.348(4) .
F41 C43 1.355(4) .
F42 C44 1.336(4) .
F43 C45 1.342(4) .
F44 C46 1.348(4) .
O01 C01 1.428(4) .
O01 C04 1.453(4) .
O40 C40 1.416(4) .
O40 Ce1 2.385(2) 2_576
O10 C10 1.402(4) .
O20 C20 1.415(4) .
O30 C30 1.397(4) .
C10 C11 1.507(5) .
C10 H10A 0.9700 .
C10 H10B 0.9700 .
C11 C12 1.368(5) .
C11 C16 1.387(5) .
C12 C13 1.374(5) .
C13 C14 1.379(5) .
C14 C15 1.368(5) .
C15 C16 1.374(5) .
C01 C02 1.478(5) .
C01 H01A 0.9700 .
C01 H01B 0.9700 .
C02 C03 1.527(5) .
C02 H02A 0.9700 .
C02 H02B 0.9700 .
C03 C04 1.494(5) .
C03 H03A 0.9700 .
C03 H03B 0.9700 .
C20 C21 1.499(5) .
C20 H20A 0.9700 .
C20 H20B 0.9700 .
C21 C22 1.381(5) .
C21 C26 1.384(5) .
C22 C23 1.370(5) .
C23 C24 1.383(5) .
C24 C25 1.364(5) .
C25 C26 1.375(5) .
C30 C31 1.508(5) .
C30 H30A 0.9700 .
C30 H30B 0.9700 .
C31 C32 1.380(5) .
C31 C36 1.389(5) .
C32 C33 1.372(5) .
C33 C34 1.371(5) .
C34 C35 1.380(5) .
C35 C36 1.365(5) .
C40 C41 1.516(4) .
C40 H40A 0.9700 .
C40 H40B 0.9700 .
C41 C42 1.379(5) .
C41 C46 1.379(5) .
C42 C43 1.376(5) .
C43 C44 1.374(5) .
C44 C45 1.374(5) .
C45 C46 1.367(5) .
C04 H04A 0.9700 .
C04 H04B 0.9700 .

loop_
_geom_torsion_atom_site_label_1
_geom_torsion_atom_site_label_2
_geom_torsion_atom_site_label_3
_geom_torsion_atom_site_label_4
_geom_torsion
_geom_torsion_site_symmetry_1
Ce1 O10 C10 C11 45.7(6) .
O10 C10 C11 C12 -96.3(4) .
O10 C10 C11 C16 80.2(4) .
C16 C11 C12 F10 -179.3(3) .
C10 C11 C12 F10 -2.6(5) .
C16 C11 C12 C13 -0.1(6) .
C10 C11 C12 C13 176.5(3) .
F10 C12 C13 F11 -3.1(5) .
C11 C12 C13 F11 177.7(3) .
F10 C12 C13 C14 178.1(3) .
C11 C12 C13 C14 -1.1(6) .
F11 C13 C14 F12 1.5(5) .
C12 C13 C14 F12 -179.7(3) .
F11 C13 C14 C15 -177.6(3) .
C12 C13 C14 C15 1.2(6) .
F12 C14 C15 F13 0.0(5) .
C13 C14 C15 F13 179.1(3) .
F12 C14 C15 C16 -179.2(3) .
C13 C14 C15 C16 -0.1(6) .
F13 C15 C16 F14 0.2(5) .
C14 C15 C16 F14 179.4(3) .
F13 C15 C16 C11 179.6(3) .
C14 C15 C16 C11 -1.2(6) .
C12 C11 C16 F14 -179.3(3) .
C10 C11 C16 F14 4.0(5) .
C12 C11 C16 C15 1.3(5) .
C10 C11 C16 C15 -175.4(3) .
C04 O01 C01 C02 -29.1(4) .
Ce1 O01 C01 C02 150.5(3) .
O01 C01 C02 C03 37.5(4) .
C01 C02 C03 C04 -31.6(5) .
O20 C20 C21 C22 67.2(4) .
O20 C20 C21 C26 -113.6(4) .
C26 C21 C22 F20 -179.8(3) .
C20 C21 C22 F20 -0.5(5) .
C26 C21 C22 C23 -1.2(5) .
C20 C21 C22 C23 178.1(3) .
F20 C22 C23 F21 -0.7(5) .
C21 C22 C23 F21 -179.4(3) .
F20 C22 C23 C24 179.1(3) .
C21 C22 C23 C24 0.4(6) .
F21 C23 C24 F22 0.2(5) .
C22 C23 C24 F22 -179.6(3) .
F21 C23 C24 C25 179.8(3) .
C22 C23 C24 C25 0.0(6) .
F22 C24 C25 F23 0.0(6) .
C23 C24 C25 F23 -179.6(3) .
F22 C24 C25 C26 -179.9(3) .
C23 C24 C25 C26 0.4(6) .
F23 C25 C26 F24 -0.2(5) .
C24 C25 C26 F24 179.8(3) .
F23 C25 C26 C21 178.7(3) .
C24 C25 C26 C21 -1.4(6) .
C22 C21 C26 F24 -179.5(3) .
C20 C21 C26 F24 1.2(5) .
C22 C21 C26 C25 1.7(5) .
C20 C21 C26 C25 -177.6(3) .
Ce1 O30 C30 C31 -116.8(4) .
O30 C30 C31 C32 75.1(4) .
O30 C30 C31 C36 -107.1(4) .
C36 C31 C32 F30 179.6(3) .
C30 C31 C32 F30 -2.3(5) .
C36 C31 C32 C33 -1.4(5) .
C30 C31 C32 C33 176.6(4) .
F30 C32 C33 F31 -1.5(5) .
C31 C32 C33 F31 179.6(3) .
F30 C32 C33 C34 178.5(3) .
C31 C32 C33 C34 -0.5(6) .
F31 C33 C34 F32 -0.2(6) .
C32 C33 C34 F32 179.8(3) .
F31 C33 C34 C35 -178.7(3) .
C32 C33 C34 C35 1.3(6) .
F32 C34 C35 F33 1.5(6) .
C33 C34 C35 F33 -180.0(3) .
F32 C34 C35 C36 -178.8(3) .
C33 C34 C35 C36 -0.3(6) .
F33 C35 C36 F34 -0.2(5) .
C34 C35 C36 F34 -179.9(3) .
F33 C35 C36 C31 178.0(3) .
C34 C35 C36 C31 -1.7(6) .
C32 C31 C36 F34 -179.3(3) .
C30 C31 C36 F34 2.7(5) .
C32 C31 C36 C35 2.5(5) .
C30 C31 C36 C35 -175.5(3) .
Ce1 O40 C40 C41 90.0(3) .
Ce1 O40 C40 C41 -114.4(3) 2_576
O40 C40 C41 C42 -122.1(4) .
O40 C40 C41 C46 57.6(4) .
C46 C41 C42 F40 179.5(3) .
C40 C41 C42 F40 -0.8(5) .
C46 C41 C42 C43 -0.3(5) .
C40 C41 C42 C43 179.4(3) .
F40 C42 C43 F41 0.2(5) .
C41 C42 C43 F41 -180.0(3) .
F40 C42 C43 C44 -179.0(3) .
C41 C42 C43 C44 0.8(5) .
F41 C43 C44 F42 -0.9(5) .
C42 C43 C44 F42 178.3(3) .
F41 C43 C44 C45 179.7(3) .
C42 C43 C44 C45 -1.1(5) .
F42 C44 C45 F43 0.6(5) .
C43 C44 C45 F43 -180.0(3) .
F42 C44 C45 C46 -178.5(3) .
C43 C44 C45 C46 0.9(5) .
F43 C45 C46 F44 -0.5(5) .
C44 C45 C46 F44 178.6(3) .
F43 C45 C46 C41 -179.6(3) .
C44 C45 C46 C41 -0.5(5) .
C42 C41 C46 F44 -178.9(3) .
C40 C41 C46 F44 1.4(5) .
C42 C41 C46 C45 0.2(5) .
C40 C41 C46 C45 -179.6(3) .
C01 O01 C04 C03 8.5(4) .
Ce1 O01 C04 C03 -171.1(2) .
C02 C03 C04 O01 14.7(4) .
